data_7037073
loop_
_publ_author_name
'Botezat, Olga'
'van Leusen, Jan'
'Ch Kravtsov, Victor'
'Ellern, Arkady'
'K\"ogerler, Paul'
'Baca, Svetlana G.'

_publ_section_title
;
 Iron(iii) carboxylate/aminoalcohol coordination clusters with
 propeller-shaped Fe8 cores: approaching reasonable exchange energies.
;
_journal_issue 47
_journal_name_full 'Dalton transactions (Cambridge, England : 2003)'
_journal_page_first 20753
_journal_page_last 20762
_journal_paper_doi 10.1039/c5dt03024b
_journal_volume 44
_journal_year 2015
_chemical_formula_sum 'C48 H93 Fe8 N13 O27'
_chemical_formula_weight 1731.15
_chemical_name_systematic
; 
 ? 
;
_space_group_IT_number 205
_symmetry_cell_setting cubic
_symmetry_space_group_name_Hall '-P 2ac 2ab 3'
_symmetry_space_group_name_H-M 'P a -3'
_atom_sites_solution_hydrogens geom
_atom_sites_solution_primary direct
_atom_sites_solution_secondary difmap
_audit_creation_method SHELXL-97
_audit_update_record
;
2015-09-30 deposited with the CCDC.
2015-11-01 downloaded from the CCDC.
;
_cell_angle_alpha 90.00
_cell_angle_beta 90.00
_cell_angle_gamma 90.00
_cell_formula_units_Z 8
_cell_length_a 24.08800(10)
_cell_length_b 24.08800(10)
_cell_length_c 24.08800(10)
_cell_measurement_reflns_used 11044
_cell_measurement_temperature 293(2)
_cell_measurement_theta_max 29.1129
_cell_measurement_theta_min 2.9235
_cell_volume 13976.62(10)
_computing_cell_refinement CrysAlisPro
_computing_data_collection CrysAlisPro
_computing_data_reduction CrysAlisPro
_computing_molecular_graphics Diamond
_computing_publication_material Word
_computing_structure_refinement 'SHELXL-97 (Sheldrick, 1997)'
_computing_structure_solution 'SHELXS-97 (Sheldrick, 1990)'
_diffrn_ambient_temperature 293(2)
_diffrn_detector_area_resol_mean 15.9914
_diffrn_measured_fraction_theta_full 0.998
_diffrn_measured_fraction_theta_max 0.998
_diffrn_measurement_device_type 'Xcalibur, Eos'
_diffrn_measurement_method ' o scan'
_diffrn_radiation_monochromator graphite
_diffrn_radiation_source 'Enhance (Mo) X-ray Source'
_diffrn_radiation_type MoK\a
_diffrn_radiation_wavelength 0.71073
_diffrn_reflns_av_R_equivalents 0.0409
_diffrn_reflns_limit_h_max 16
_diffrn_reflns_limit_h_min -29
_diffrn_reflns_limit_k_max 29
_diffrn_reflns_limit_k_min -28
_diffrn_reflns_limit_l_max 17
_diffrn_reflns_limit_l_min -29
_diffrn_reflns_number 34700
_diffrn_reflns_theta_full 25.49
_diffrn_reflns_theta_max 25.49
_diffrn_reflns_theta_min 2.93
_exptl_absorpt_coefficient_mu 1.698
_exptl_absorpt_correction_T_max 0.7276
_exptl_absorpt_correction_T_min 0.6299
_exptl_absorpt_correction_type multi-scan
_exptl_absorpt_process_details
;
CrysAlisPro, Agilent Technologies,
Version 1.171.35.21b (release 03-02-2012 CrysAlis171 .NET)
(compiled Feb  3 2012,10:37:01)
Empirical absorption correction using spherical harmonics,
 implemented in SCALE3 ABSPACK scaling algorithm.
;
_exptl_crystal_colour brown
_exptl_crystal_density_diffrn 1.645
_exptl_crystal_density_method 'not measured'
_exptl_crystal_description block
_exptl_crystal_F_000 7168
_exptl_crystal_size_max 0.30
_exptl_crystal_size_mid 0.30
_exptl_crystal_size_min 0.20
_refine_diff_density_max 0.345
_refine_diff_density_min -0.411
_refine_diff_density_rms 0.062
_refine_ls_extinction_method none
_refine_ls_goodness_of_fit_ref 1.003
_refine_ls_hydrogen_treatment mixed
_refine_ls_matrix_type full
_refine_ls_number_parameters 309
_refine_ls_number_reflns 4344
_refine_ls_number_restraints 7
_refine_ls_restrained_S_all 1.003
_refine_ls_R_factor_all 0.0533
_refine_ls_R_factor_gt 0.0355
_refine_ls_shift/su_max 0.001
_refine_ls_shift/su_mean 0.000
_refine_ls_structure_factor_coef Fsqd
_refine_ls_weighting_details 'calc w=1/[\s^2^(Fo^2^)+(0.0490P)^2^+21.9302P] where P=(Fo^2^+2Fc^2^)/3'
_refine_ls_weighting_scheme calc
_refine_ls_wR_factor_gt 0.0900
_refine_ls_wR_factor_ref 0.1000
_reflns_number_gt 3488
_reflns_number_total 4344
_reflns_threshold_expression >2sigma(I)
_cod_data_source_file c5dt03024b2.cif
_cod_data_source_block Cluster2
_cod_depositor_comments 'Adding full bibliography for 7037072--7037076.cif.'
_cod_original_sg_symbol_H-M Pa-3
_cod_database_code 7037073
_diffrn_reflns_av_unetl/neti 0.0244

loop_
_symmetry_equiv_pos_as_xyz
'x, y, z'
'-x+1/2, -y, z+1/2'
'-x, y+1/2, -z+1/2'
'x+1/2, -y+1/2, -z'
'z, x, y'
'z+1/2, -x+1/2, -y'
'-z+1/2, -x, y+1/2'
'-z, x+1/2, -y+1/2'
'y, z, x'
'-y, z+1/2, -x+1/2'
'y+1/2, -z+1/2, -x'
'-y+1/2, -z, x+1/2'
'-x, -y, -z'
'x-1/2, y, -z-1/2'
'x, -y-1/2, z-1/2'
'-x-1/2, y-1/2, z'
'-z, -x, -y'
'-z-1/2, x-1/2, y'
'z-1/2, x, -y-1/2'
'z, -x-1/2, y-1/2'
'-y, -z, -x'
'y, -z-1/2, x-1/2'
'-y-1/2, z-1/2, x'
'y-1/2, z, -x-1/2'

loop_
_atom_site_label
_atom_site_type_symbol
_atom_site_fract_x
_atom_site_fract_y
_atom_site_fract_z
_atom_site_U_iso_or_equiv
_atom_site_adp_type
_atom_site_occupancy
_atom_site_symmetry_multiplicity
_atom_site_calc_flag
_atom_site_refinement_flags
_atom_site_disorder_assembly
_atom_site_disorder_group
Fe1 Fe 0.156053(18) 0.156053(18) 0.156053(18) 0.02753(19) Uani 1 3 d S . .
Fe2 Fe 0.087192(18) 0.087192(18) 0.087192(18) 0.02524(18) Uani 1 3 d S . .
Fe3 Fe 0.055457(19) 0.198282(18) 0.042031(18) 0.02811(13) Uani 1 1 d . . .
Fe4 Fe 0.036708(19) 0.203285(18) 0.178667(18) 0.02811(13) Uani 1 1 d . . .
O1 O 0.07597(8) 0.16828(8) 0.11406(8) 0.0249(4) Uani 1 1 d . . .
O2 O 0.04999(12) 0.27941(10) 0.05539(10) 0.0489(7) Uani 1 1 d . . .
O3 O 0.05772(12) 0.28204(10) 0.14709(10) 0.0460(6) Uani 1 1 d . . .
O4 O -0.02878(10) 0.19631(12) 0.05367(10) 0.0451(6) Uani 1 1 d . . .
O5 O -0.03912(10) 0.21382(12) 0.14343(10) 0.0455(6) Uani 1 1 d . . .
O6 O 0.11133(9) 0.19278(9) 0.21192(9) 0.0327(5) Uani 1 1 d . . .
O7 O 0.13149(9) 0.20983(9) 0.01003(9) 0.0339(5) Uani 1 1 d . . .
O8 O 0.05142(9) 0.11820(9) 0.02176(9) 0.0316(5) Uani 1 1 d . . .
O9 O 0.0051(2) 0.2962(2) -0.14384(18) 0.0666(15) Uani 0.613(4) 1 d PD A 1
H9 H 0.0041 0.2931 -0.1777 0.100 Uiso 0.613(4) 1 calc PR A 1
O9A O -0.0765(6) 0.2881(6) -0.1208(7) 0.079(4) Uiso 0.216(5) 1 d PD A 2
H9A H -0.1043 0.2693 -0.1149 0.118 Uiso 0.216(5) 1 calc PR A 2
O9B O -0.0712(8) 0.2135(8) -0.1271(8) 0.079(4) Uiso 0.171(5) 1 d PD A 3
H9B H -0.0796 0.1996 -0.0972 0.118 Uiso 0.171(5) 1 calc PR A 3
N1 N 0.22074(12) 0.22074(12) 0.22074(12) 0.0438(12) Uani 1 3 d S . .
N2 N 0.03438(12) 0.20407(12) -0.04974(11) 0.0361(7) Uani 1 1 d . . .
N3 N 0.01098(13) 0.24852(13) 0.24600(12) 0.0412(7) Uani 1 1 d . . .
N4 N 0.03368(14) 0.29066(14) 0.26039(13) 0.0440(8) Uani 1 1 d . . .
N5 N 0.05438(17) 0.33086(16) 0.27580(17) 0.0664(10) Uani 1 1 d . . .
C1 C 0.05505(15) 0.30502(14) 0.10068(15) 0.0398(8) Uani 1 1 d . B .
C2 C 0.0576(2) 0.36826(17) 0.0984(2) 0.0677(14) Uani 1 1 d . . .
H1M1 H 0.0474 0.3813 0.1355 0.081 Uiso 0.667(11) 1 calc PR B 1
H1M2 H 0.0217 0.3757 0.1160 0.081 Uiso 0.333(11) 1 calc PR B 2
C3 C 0.1156(4) 0.3873(3) 0.0889(8) 0.153(7) Uani 0.667(11) 1 d P B 1
H3A H 0.1160 0.4270 0.0847 0.230 Uiso 0.667(11) 1 calc PR B 1
H3B H 0.1299 0.3703 0.0559 0.230 Uiso 0.667(11) 1 calc PR B 1
H3C H 0.1382 0.3771 0.1201 0.230 Uiso 0.667(11) 1 calc PR B 1
C4 C 0.0168(4) 0.3923(3) 0.0604(4) 0.075(2) Uiso 0.667(11) 1 d P B 1
H4A H -0.0199 0.3841 0.0734 0.112 Uiso 0.667(11) 1 calc PR B 1
H4B H 0.0218 0.3769 0.0240 0.112 Uiso 0.667(11) 1 calc PR B 1
H4C H 0.0218 0.4318 0.0588 0.112 Uiso 0.667(11) 1 calc PR B 1
C3A C 0.0882(8) 0.3918(8) 0.1346(8) 0.084(6) Uiso 0.333(11) 1 d P B 2
H3A1 H 0.0868 0.4313 0.1295 0.127 Uiso 0.333(11) 1 calc PR B 2
H3A2 H 0.1258 0.3792 0.1305 0.127 Uiso 0.333(11) 1 calc PR B 2
H3A3 H 0.0750 0.3827 0.1711 0.127 Uiso 0.333(11) 1 calc PR B 2
C4A C 0.0438(8) 0.3918(7) 0.0413(8) 0.075(2) Uiso 0.333(11) 1 d P B 2
H4A1 H 0.0229 0.3649 0.0206 0.112 Uiso 0.333(11) 1 calc PR B 2
H4A2 H 0.0775 0.4002 0.0219 0.112 Uiso 0.333(11) 1 calc PR B 2
H4A3 H 0.0222 0.4250 0.0455 0.112 Uiso 0.333(11) 1 calc PR B 2
C5 C -0.05723(13) 0.21030(14) 0.09484(14) 0.0334(7) Uani 1 1 d . . .
C6 C -0.11760(14) 0.22542(17) 0.08453(15) 0.0442(9) Uani 1 1 d . . .
H6 H -0.1307 0.2044 0.0523 0.053 Uiso 1 1 calc R . .
C7 C -0.1196(2) 0.28723(19) 0.0703(2) 0.0729(14) Uani 1 1 d . . .
H7A H -0.1067 0.3085 0.1015 0.109 Uiso 1 1 calc R . .
H7B H -0.1571 0.2977 0.0617 0.109 Uiso 1 1 calc R . .
H7C H -0.0962 0.2944 0.0388 0.109 Uiso 1 1 calc R . .
C8 C -0.15501(19) 0.2126(3) 0.1330(2) 0.101(2) Uani 1 1 d . . .
H8A H -0.1580 0.1731 0.1373 0.151 Uiso 1 1 calc R . .
H8B H -0.1912 0.2280 0.1263 0.151 Uiso 1 1 calc R . .
H8C H -0.1397 0.2285 0.1661 0.151 Uiso 1 1 calc R . .
C9 C 0.18072(16) 0.24277(16) 0.26088(16) 0.0477(9) Uani 1 1 d . . .
H9A2 H 0.1669 0.2785 0.2484 0.057 Uiso 1 1 calc R . .
H9B2 H 0.1985 0.2479 0.2966 0.057 Uiso 1 1 calc R . .
C10 C 0.13325(15) 0.20214(15) 0.26614(14) 0.0400(8) Uani 1 1 d . . .
H10A H 0.1463 0.1675 0.2820 0.048 Uiso 1 1 calc R . .
H10B H 0.1047 0.2172 0.2902 0.048 Uiso 1 1 calc R . .
C11 C 0.08778(15) 0.21597(17) -0.07837(14) 0.0434(9) Uani 1 1 d . . .
H11A H 0.0811 0.2405 -0.1096 0.052 Uiso 1 1 calc R . .
H11B H 0.1033 0.1816 -0.0926 0.052 Uiso 1 1 calc R . .
C12 C 0.12868(15) 0.24269(15) -0.03942(14) 0.0396(8) Uani 1 1 d . . .
H12A H 0.1650 0.2447 -0.0568 0.047 Uiso 1 1 calc R . .
H12B H 0.1168 0.2801 -0.0305 0.047 Uiso 1 1 calc R . .
C13 C 0.01329(16) 0.14799(15) -0.06377(14) 0.0420(9) Uani 1 1 d . . .
H13A H 0.0147 0.1425 -0.1036 0.050 Uiso 1 1 calc R . .
H13B H -0.0251 0.1446 -0.0520 0.050 Uiso 1 1 calc R . .
C14 C 0.04825(16) 0.10427(15) -0.03508(14) 0.0389(8) Uani 1 1 d . . .
H14A H 0.0314 0.0680 -0.0395 0.047 Uiso 1 1 calc R . .
H14B H 0.0852 0.1033 -0.0512 0.047 Uiso 1 1 calc R . .
C15 C -0.00878(16) 0.24768(17) -0.05982(15) 0.0471(9) Uani 1 1 d D A .
H15A H 0.0062 0.2831 -0.0479 0.057 Uiso 1 1 calc R . .
H15B H -0.0405 0.2395 -0.0364 0.057 Uiso 1 1 calc R . .
C16 C -0.02908(19) 0.2539(2) -0.11885(17) 0.0638(12) Uani 1 1 d D . .
H1N1 H -0.0253 0.2191 -0.1388 0.077 Uiso 0.613(4) 1 calc PR A 1
H2N1 H -0.0678 0.2649 -0.1194 0.077 Uiso 0.613(4) 1 calc PR A 1
H3N1 H 0.0001 0.2700 -0.1415 0.077 Uiso 0.216(5) 1 calc PR A 2
H4N1 H -0.0380 0.2176 -0.1339 0.077 Uiso 0.216(5) 1 calc PR A 2
H5N1 H -0.0439 0.2909 -0.1247 0.077 Uiso 0.171(5) 1 calc PR A 3
H6N1 H 0.0012 0.2480 -0.1447 0.077 Uiso 0.171(5) 1 calc PR A 3

loop_
_atom_site_aniso_label
_atom_site_aniso_U_11
_atom_site_aniso_U_22
_atom_site_aniso_U_33
_atom_site_aniso_U_23
_atom_site_aniso_U_13
_atom_site_aniso_U_12
Fe1 0.02753(19) 0.02753(19) 0.02753(19) 0.00067(18) 0.00067(18) 0.00067(18)
Fe2 0.02524(18) 0.02524(18) 0.02524(18) 0.00057(18) 0.00057(18) 0.00057(18)
Fe3 0.0332(3) 0.0284(2) 0.0226(2) 0.00130(18) 0.00113(18) 0.00624(19)
Fe4 0.0308(2) 0.0296(2) 0.0239(2) -0.00135(18) 0.00155(18) 0.00454(19)
O1 0.0284(11) 0.0246(10) 0.0216(10) 0.0006(8) 0.0008(9) 0.0043(9)
O2 0.082(2) 0.0301(13) 0.0346(13) 0.0022(11) 0.0027(13) 0.0148(13)
O3 0.0695(18) 0.0319(13) 0.0366(14) 0.0000(11) 0.0037(13) 0.0023(12)
O4 0.0332(13) 0.0703(18) 0.0316(13) 0.0002(12) 0.0041(11) 0.0125(13)
O5 0.0351(13) 0.0686(18) 0.0328(13) -0.0014(12) -0.0017(11) 0.0147(12)
O6 0.0338(12) 0.0382(12) 0.0261(11) -0.0068(10) -0.0040(9) 0.0018(10)
O7 0.0341(12) 0.0363(12) 0.0314(12) 0.0105(10) 0.0005(10) 0.0011(10)
O8 0.0384(12) 0.0320(12) 0.0242(11) -0.0016(9) -0.0040(9) 0.0023(10)
O9 0.094(4) 0.070(3) 0.036(2) 0.015(2) -0.002(3) 0.009(3)
N1 0.0438(12) 0.0438(12) 0.0438(12) -0.0041(14) -0.0041(14) -0.0041(14)
N2 0.0372(15) 0.0443(17) 0.0267(14) 0.0030(12) -0.0001(12) 0.0049(13)
N3 0.0511(18) 0.0405(17) 0.0320(15) -0.0087(13) 0.0085(14) 0.0058(15)
N4 0.0503(19) 0.0455(19) 0.0363(16) -0.0038(15) 0.0050(14) 0.0168(16)
N5 0.078(3) 0.052(2) 0.069(2) -0.019(2) -0.002(2) 0.000(2)
C1 0.048(2) 0.0314(18) 0.041(2) -0.0006(16) 0.0057(17) 0.0046(16)
C2 0.109(4) 0.034(2) 0.060(3) 0.001(2) -0.007(3) -0.004(2)
C3 0.068(6) 0.037(4) 0.36(2) 0.035(8) 0.008(9) -0.010(4)
C5 0.0321(17) 0.0363(18) 0.0317(17) 0.0040(14) -0.0019(14) 0.0041(14)
C6 0.0335(18) 0.060(2) 0.0390(19) 0.0000(18) -0.0035(16) 0.0087(17)
C7 0.063(3) 0.063(3) 0.093(4) -0.003(3) -0.019(3) 0.026(2)
C8 0.040(3) 0.181(7) 0.083(4) 0.045(4) 0.016(3) 0.017(3)
C9 0.054(2) 0.049(2) 0.040(2) -0.0126(17) -0.0095(18) -0.0012(19)
C10 0.051(2) 0.045(2) 0.0239(16) -0.0070(15) -0.0043(15) 0.0027(17)
C11 0.046(2) 0.056(2) 0.0285(17) 0.0090(17) 0.0049(16) 0.0037(18)
C12 0.045(2) 0.0412(19) 0.0320(17) 0.0119(15) 0.0011(15) -0.0002(16)
C13 0.047(2) 0.052(2) 0.0272(17) -0.0015(16) -0.0071(16) -0.0028(18)
C14 0.047(2) 0.0412(19) 0.0290(17) -0.0067(15) -0.0054(15) -0.0003(16)
C15 0.051(2) 0.056(2) 0.0342(19) 0.0079(17) 0.0011(17) 0.0167(19)
C16 0.067(3) 0.084(3) 0.040(2) 0.018(2) -0.001(2) 0.023(3)

loop_
_atom_type_symbol
_atom_type_description
_atom_type_scat_dispersion_real
_atom_type_scat_dispersion_imag
_atom_type_scat_source
C C 0.0033 0.0016 'International Tables Vol C Tables 4.2.6.8 and 6.1.1.4'
H H 0.0000 0.0000 'International Tables Vol C Tables 4.2.6.8 and 6.1.1.4'
N N 0.0061 0.0033 'International Tables Vol C Tables 4.2.6.8 and 6.1.1.4'
O O 0.0106 0.0060 'International Tables Vol C Tables 4.2.6.8 and 6.1.1.4'
Fe Fe 0.3463 0.8444 'International Tables Vol C Tables 4.2.6.8 and 6.1.1.4'

loop_
_geom_angle_atom_site_label_1
_geom_angle_atom_site_label_2
_geom_angle_atom_site_label_3
_geom_angle
_geom_angle_site_symmetry_1
_geom_angle_site_symmetry_3
O6 Fe1 O6 108.84(7) 9 5
O6 Fe1 O6 108.84(7) 9 .
O6 Fe1 O6 108.84(7) 5 .
O6 Fe1 O1 76.73(8) 9 9
O6 Fe1 O1 92.97(8) 5 9
O6 Fe1 O1 153.41(9) . 9
O6 Fe1 O1 153.41(9) 9 5
O6 Fe1 O1 76.73(8) 5 5
O6 Fe1 O1 92.97(9) . 5
O1 Fe1 O1 77.02(8) 9 5
O6 Fe1 O1 92.97(8) 9 .
O6 Fe1 O1 153.41(9) 5 .
O6 Fe1 O1 76.73(8) . .
O1 Fe1 O1 77.02(8) 9 .
O1 Fe1 O1 77.02(8) 5 .
O6 Fe1 Fe2 110.10(7) 9 .
O6 Fe1 Fe2 110.10(7) 5 .
O6 Fe1 Fe2 110.10(7) . .
O1 Fe1 Fe2 45.97(5) 9 .
O1 Fe1 Fe2 45.97(5) 5 .
O1 Fe1 Fe2 45.97(5) . .
O8 Fe2 O8 97.02(9) 9 .
O8 Fe2 O8 97.02(9) 9 5
O8 Fe2 O8 97.02(9) . 5
O8 Fe2 O1 80.43(8) 9 9
O8 Fe2 O1 101.05(9) . 9
O8 Fe2 O1 161.92(9) 5 9
O8 Fe2 O1 161.92(9) 9 .
O8 Fe2 O1 80.43(8) . .
O8 Fe2 O1 101.05(9) 5 .
O1 Fe2 O1 82.51(8) 9 .
O8 Fe2 O1 101.05(9) 9 5
O8 Fe2 O1 161.92(8) . 5
O8 Fe2 O1 80.43(8) 5 5
O1 Fe2 O1 82.51(8) 9 5
O1 Fe2 O1 82.51(8) . 5
O8 Fe2 Fe1 120.12(7) 9 .
O8 Fe2 Fe1 120.12(7) . .
O8 Fe2 Fe1 120.12(7) 5 .
O1 Fe2 Fe1 49.59(6) 9 .
O1 Fe2 Fe1 49.59(6) . .
O1 Fe2 Fe1 49.59(6) 5 .
O1 Fe3 O2 103.78(9) . .
O1 Fe3 O8 82.60(8) . .
O2 Fe3 O8 171.80(11) . .
O1 Fe3 O7 99.35(9) . .
O2 Fe3 O7 89.22(11) . .
O8 Fe3 O7 94.86(9) . .
O1 Fe3 O4 96.95(9) . .
O2 Fe3 O4 86.27(12) . .
O8 Fe3 O4 87.86(10) . .
O7 Fe3 O4 163.69(9) . .
O1 Fe3 N2 161.46(10) . .
O2 Fe3 N2 94.73(10) . .
O8 Fe3 N2 79.05(10) . .
O7 Fe3 N2 79.73(10) . .
O4 Fe3 N2 85.03(10) . .
O6 Fe4 O7 91.69(9) . 5
O6 Fe4 O1 80.35(8) . .
O7 Fe4 O1 94.56(9) 5 .
O6 Fe4 O5 179.09(10) . .
O7 Fe4 O5 88.61(10) 5 .
O1 Fe4 O5 98.76(9) . .
O6 Fe4 N3 91.28(11) . .
O7 Fe4 N3 93.77(11) 5 .
O1 Fe4 N3 168.35(11) . .
O5 Fe4 N3 89.56(11) . .
O6 Fe4 O3 92.46(10) . .
O7 Fe4 O3 174.85(10) 5 .
O1 Fe4 O3 89.15(9) . .
O5 Fe4 O3 87.29(11) . .
N3 Fe4 O3 83.08(11) . .
Fe3 O1 Fe4 114.60(10) . .
Fe3 O1 Fe2 96.00(8) . .
Fe4 O1 Fe2 134.32(10) . .
Fe3 O1 Fe1 133.15(10) . .
Fe4 O1 Fe1 96.50(8) . .
Fe2 O1 Fe1 84.44(7) . .
C1 O2 Fe3 128.0(2) . .
C1 O3 Fe4 135.2(2) . .
C5 O4 Fe3 130.1(2) . .
C5 O5 Fe4 134.1(2) . .
C10 O6 Fe1 120.1(2) . .
C10 O6 Fe4 133.2(2) . .
Fe1 O6 Fe4 106.35(10) . .
C12 O7 Fe4 121.2(2) . 9
C12 O7 Fe3 110.67(19) . .
Fe4 O7 Fe3 128.05(11) 9 .
C14 O8 Fe2 135.9(2) . .
C14 O8 Fe3 118.1(2) . .
Fe2 O8 Fe3 98.72(9) . .
C9 N1 C9 115.70(17) 9 5
C9 N1 C9 115.70(17) 9 .
C9 N1 C9 115.70(17) 5 .
C13 N2 C11 111.5(3) . .
C13 N2 C15 111.4(3) . .
C11 N2 C15 113.0(3) . .
C13 N2 Fe3 104.03(19) . .
C11 N2 Fe3 105.6(2) . .
C15 N2 Fe3 110.8(2) . .
N4 N3 Fe4 122.6(3) . .
N5 N4 N3 177.7(4) . .
O3 C1 O2 124.3(3) . .
O3 C1 C2 118.2(3) . .
O2 C1 C2 117.5(3) . .
C3A C2 C4 129.8(10) . .
C3A C2 C3 54.9(9) . .
C4 C2 C3 114.3(7) . .
C3A C2 C4A 125.3(11) . .
C4 C2 C4A 30.8(7) . .
C3 C2 C4A 87.3(9) . .
C3A C2 C1 116.3(9) . .
C4 C2 C1 113.1(5) . .
C3 C2 C1 110.6(5) . .
C4A C2 C1 113.3(7) . .
O4 C5 O5 124.6(3) . .
O4 C5 C6 117.3(3) . .
O5 C5 C6 118.0(3) . .
C8 C6 C5 113.4(3) . .
C8 C6 C7 110.8(4) . .
C5 C6 C7 107.5(3) . .
N1 C9 C10 108.6(3) . .
O6 C10 C9 107.8(3) . .
N2 C11 C12 111.1(3) . .
O7 C12 C11 108.3(3) . .
N2 C13 C14 109.8(3) . .
O8 C14 C13 107.9(3) . .
N2 C15 C16 116.5(3) . .
O9A C16 O9B 79.4(12) . .
O9A C16 O9 92.0(8) . .
O9B C16 O9 146.5(8) . .
O9A C16 C15 110.6(7) . .
O9B C16 C15 107.1(8) . .
O9 C16 C15 106.2(4) . .

loop_
_geom_bond_atom_site_label_1
_geom_bond_atom_site_label_2
_geom_bond_distance
_geom_bond_site_symmetry_2
Fe1 O6 1.937(2) 9
Fe1 O6 1.937(2) 5
Fe1 O6 1.937(2) .
Fe1 O1 2.198(2) 9
Fe1 O1 2.198(2) 5
Fe1 O1 2.198(2) .
Fe1 Fe2 2.8730(11) .
Fe2 O8 1.945(2) 9
Fe2 O8 1.945(2) .
Fe2 O8 1.945(2) 5
Fe2 O1 2.075(2) 9
Fe2 O1 2.075(2) .
Fe2 O1 2.075(2) 5
Fe3 O1 1.9435(19) .
Fe3 O2 1.985(2) .
Fe3 O8 1.992(2) .
Fe3 O7 2.007(2) .
Fe3 O4 2.049(2) .
Fe3 N2 2.273(3) .
Fe4 O6 1.984(2) .
Fe4 O7 1.992(2) 5
Fe4 O1 2.007(2) .
Fe4 O5 2.030(2) .
Fe4 N3 2.050(3) .
Fe4 O3 2.106(2) .
O2 C1 1.259(4) .
O3 C1 1.249(4) .
O4 C5 1.252(4) .
O5 C5 1.252(4) .
O6 C10 1.427(4) .
O7 C12 1.432(4) .
O7 Fe4 1.992(2) 9
O8 C14 1.412(4) .
O9 C16 1.442(6) .
O9A C16 1.410(12) .
O9B C16 1.420(13) .
N1 C9 1.465(4) 9
N1 C9 1.465(4) 5
N1 C9 1.465(4) .
N2 C13 1.482(5) .
N2 C11 1.488(4) .
N2 C15 1.498(4) .
N3 N4 1.204(4) .
N4 N5 1.151(5) .
C1 C2 1.526(5) .
C2 C3A 1.276(18) .
C2 C4 1.462(9) .
C2 C3 1.487(10) .
C2 C4A 1.523(17) .
C5 C6 1.520(5) .
C6 C8 1.506(6) .
C6 C7 1.528(6) .
C9 C10 1.510(5) .
C11 C12 1.505(5) .
C13 C14 1.515(5) .
C15 C16 1.511(5) .

loop_
_geom_hbond_atom_site_label_D
_geom_hbond_atom_site_label_H
_geom_hbond_atom_site_label_A
_geom_hbond_distance_DH
_geom_hbond_distance_HA
_geom_hbond_distance_DA
_geom_hbond_angle_DHA
_geom_hbond_site_symmetry_A
O9 H9 N3 0.82 2.10 2.868(6) 156.0 15_565
O9 H9 N4 0.82 2.61 3.190(6) 129.4 15_565
O9A H9A N5 0.82 2.40 3.147(17) 152.5 11_455
O9B H9B N5 0.82 2.46 2.95(2) 119.0 11_455
